data_4302717
loop_
_publ_author_name
'Minoru Mitsumi'
'Yuji Yoshida'
'Akihisa Kohyama'
'Yasutaka Kitagawa'
'Yoshiki Ozawa'
'Mototada Kobayashi'
'Koshiro Toriumi'
'Makoto Tadokoro'
'Naoshi Ikeda'
'Mitsutaka Okumura'
'Mohamedally Kurmoo'

_publ_contact_author_address
; 
Department of Material Science
Graduate School of Material Science
University of Hyogo
3-2-1 Kouto, Kamigori-cho, Ako-gun, Hyogo 678-1297, Japan 
;
_publ_contact_author_email mitsumi@sci.u-hyogo.ac.jp
_publ_contact_author_fax +81-791-58-0154
_publ_contact_author_name 'Mitsumi, Minoru'
_publ_contact_author_phone +81-791-58-0153
_publ_section_title
;
Syntheses, Structures and Solid-State Properties of MMX Mixed-Valence
Chains, [NiII/III2(RCS2)4I]\\infty (R = Et,n-Pr andn-Bu): Evidence of a
Spin-Peierls Transition
;
_journal_name_full 'Inorganic Chemistry'
_journal_page_first 6680
_journal_page_last 6691
_journal_paper_doi 10.1021/ic900630a
_journal_volume 48
_journal_year 2009
_chemical_formula_moiety 'C20 H36 I Ni2 S8'
_chemical_formula_sum 'C20 H36 I Ni2 S8'
_chemical_formula_weight 777.33
_space_group_IT_number 128
_symmetry_cell_setting tetragonal
_symmetry_Int_Tables_number 128
_symmetry_space_group_name_Hall '-P 4 2n'
_symmetry_space_group_name_H-M 'P 4/m n c'
_atom_sites_solution_hydrogens geom
_atom_sites_solution_primary direct
_atom_sites_solution_secondary difmap
_audit_creation_method SHELXL-97
_cell_angle_alpha 90.00
_cell_angle_beta 90.00
_cell_angle_gamma 90.00
_cell_formula_units_Z 6
_cell_length_a 13.4900(17)
_cell_length_b 13.4900(17)
_cell_length_c 25.000(3)
_cell_measurement_reflns_used 7561
_cell_measurement_temperature 290(1)
_cell_measurement_theta_max 27.4835
_cell_measurement_theta_min 3.1291
_cell_volume 4549.5(10)
_computing_cell_refinement 'CrystalClear v1.3 (Rigaku Corp., 2000)'
_computing_data_collection 'CrystalClear v1.3 (Rigaku Corp., 2000)'
_computing_data_reduction 'SHELXL-97 (Sheldrick, 1997)'
_computing_publication_material 'SHELXL-97 (Sheldrick, 1997)'
_computing_structure_refinement 'SHELXL-97 (Sheldrick, 1997)'
_computing_structure_solution 'SHELXS-97 (Sheldrick, 1990)'
_diffrn_ambient_temperature 290(1)
_diffrn_detector_area_resol_mean 14.62
_diffrn_measured_fraction_theta_full 0.984
_diffrn_measured_fraction_theta_max 0.984
_diffrn_measurement_device_type 'Rigaku/MSC Mercury CCD'
_diffrn_measurement_method \w
_diffrn_radiation_monochromator graphite
_diffrn_radiation_source 'rotating-anode X-ray tube'
_diffrn_radiation_type MoK\a
_diffrn_radiation_wavelength 0.71070
_diffrn_reflns_av_R_equivalents 0.0490
_diffrn_reflns_av_sigmaI/netI 0.0492
_diffrn_reflns_limit_h_max 17
_diffrn_reflns_limit_h_min 0
_diffrn_reflns_limit_k_max 12
_diffrn_reflns_limit_k_min 0
_diffrn_reflns_limit_l_max 32
_diffrn_reflns_limit_l_min 0
_diffrn_reflns_number 2640
_diffrn_reflns_theta_full 27.47
_diffrn_reflns_theta_max 27.47
_diffrn_reflns_theta_min 3.26
_exptl_absorpt_coefficient_mu 2.820
_exptl_absorpt_correction_T_max 0.7284
_exptl_absorpt_correction_T_min 0.4657
_exptl_absorpt_correction_type numerical
_exptl_crystal_colour Black
_exptl_crystal_density_diffrn 1.702
_exptl_crystal_density_method 'not measured'
_exptl_crystal_description Prism
_exptl_crystal_F_000 2358
_exptl_crystal_size_max 0.320
_exptl_crystal_size_mid 0.150
_exptl_crystal_size_min 0.120
_refine_diff_density_max 1.322
_refine_diff_density_min -0.554
_refine_diff_density_rms 0.094
_refine_ls_extinction_method none
_refine_ls_goodness_of_fit_ref 1.169
_refine_ls_hydrogen_treatment constr
_refine_ls_matrix_type full
_refine_ls_number_parameters 134
_refine_ls_number_reflns 2640
_refine_ls_number_restraints 0
_refine_ls_restrained_S_all 1.169
_refine_ls_R_factor_all 0.0960
_refine_ls_R_factor_gt 0.0593
_refine_ls_shift/su_max 0.000
_refine_ls_shift/su_mean 0.000
_refine_ls_structure_factor_coef Fsqd
_refine_ls_weighting_details 'calc w=1/[\s^2^(Fo^2^)+(0.0494P)^2^+10.0500P] where P=(Fo^2^+2Fc^2^)/3'
_refine_ls_weighting_scheme calc
_refine_ls_wR_factor_gt 0.1499
_refine_ls_wR_factor_ref 0.1627
_reflns_number_gt 1766
_reflns_number_total 2640
_reflns_threshold_expression >2sigma(I)
_cod_data_source_file ic900630a_si_004.cif
_cod_data_source_block '[Pt2(n-BuCS2)4I]_290K'
_cod_original_cell_volume 4549.4(9)
_cod_database_code 4302717

loop_
_symmetry_equiv_pos_as_xyz
'x, y, z'
'-x, -y, z'
'x+1/2, -y+1/2, -z+1/2'
'-x+1/2, y+1/2, -z+1/2'
'-y+1/2, -x+1/2, -z+1/2'
'y+1/2, x+1/2, -z+1/2'
'y, -x, z'
'-y, x, z'
'-x, -y, -z'
'x, y, -z'
'-x-1/2, y-1/2, z-1/2'
'x-1/2, -y-1/2, z-1/2'
'y-1/2, x-1/2, z-1/2'
'-y-1/2, -x-1/2, z-1/2'
'-y, x, -z'
'y, -x, -z'

loop_
_atom_site_label
_atom_site_type_symbol
_atom_site_fract_x
_atom_site_fract_y
_atom_site_fract_z
_atom_site_U_iso_or_equiv
_atom_site_adp_type
_atom_site_occupancy
_atom_site_symmetry_multiplicity
_atom_site_calc_flag
_atom_site_refinement_flags
_atom_site_disorder_assembly
_atom_site_disorder_group
I1 I 0.0000 0.0000 0.5000 0.0357(3) Uani 1 8 d S . .
I2 I 0.0000 0.0000 0.16742(2) 0.0367(2) Uani 1 4 d S A .
Ni1 Ni 0.0000 0.0000 0.38527(4) 0.0235(3) Uani 1 4 d S . .
Ni2 Ni 0.0000 0.0000 0.28388(5) 0.0247(3) Uani 1 4 d S . .
Ni3 Ni 0.0000 0.0000 0.05099(5) 0.0278(3) Uani 1 4 d S . .
S1 S 0.15302(10) 0.06213(11) 0.38994(5) 0.0358(4) Uani 1 1 d . . .
S2 S 0.10341(10) 0.12888(11) 0.27962(4) 0.0349(4) Uani 1 1 d . . .
S3 S 0.0910(2) 0.1385(2) 0.05859(9) 0.0323(6) Uani 0.50 1 d P A 1
S4 S 0.1438(2) 0.0803(2) 0.05247(10) 0.0379(7) Uani 0.50 1 d P A 2
C1 C 0.1744(4) 0.1290(4) 0.33460(18) 0.0348(12) Uani 1 1 d . . .
C2 C 0.2661(4) 0.1926(4) 0.3337(2) 0.0398(13) Uani 1 1 d . . .
H1 H 0.2649 0.2340 0.3020 0.048 Uiso 1 1 calc R . .
H2 H 0.2657 0.2359 0.3647 0.048 Uiso 1 1 calc R . .
C3 C 0.3599(5) 0.1329(5) 0.3338(3) 0.0599(18) Uani 1 1 d . . .
H3 H 0.3570 0.0854 0.3048 0.072 Uiso 1 1 calc R . .
H4 H 0.3633 0.0958 0.3670 0.072 Uiso 1 1 calc R . .
C4 C 0.4544(5) 0.1934(6) 0.3281(3) 0.073(2) Uani 1 1 d . . .
H5 H 0.4513 0.2282 0.2942 0.088 Uiso 1 1 calc R . .
H6 H 0.4545 0.2434 0.3560 0.088 Uiso 1 1 calc R . .
C5 C 0.5470(7) 0.1424(9) 0.3304(4) 0.124(4) Uani 1 1 d . . .
H7 H 0.5526 0.1086 0.3640 0.186 Uiso 1 1 calc R . .
H8 H 0.6002 0.1892 0.3269 0.186 Uiso 1 1 calc R . .
H9 H 0.5504 0.0951 0.3018 0.186 Uiso 1 1 calc R . .
C6 C 0.1608(6) 0.1465(6) 0.0000 0.0360(17) Uani 1 2 d S . .
C7 C 0.2455(6) 0.2183(7) 0.0000 0.045(2) Uiso 1 2 d S A -1
H10 H 0.2725 0.2218 -0.0359 0.054 Uiso 0.50 1 calc PR A -1
H11 H 0.2972 0.1927 0.0232 0.054 Uiso 0.50 1 calc PR A -1
C8 C 0.2198(10) 0.3220(9) 0.0180(4) 0.053(3) Uani 0.50 1 d P A -1
H12 H 0.2806 0.3596 0.0226 0.063 Uiso 0.50 1 calc PR A -1
H13 H 0.1871 0.3186 0.0525 0.063 Uiso 0.50 1 calc PR A -1
C9 C 0.1524(12) 0.3767(11) -0.0214(5) 0.074(5) Uani 0.50 1 d P A -1
H14 H 0.1801 0.3703 -0.0570 0.089 Uiso 0.50 1 calc PR A -1
H15 H 0.0880 0.3447 -0.0215 0.089 Uiso 0.50 1 calc PR A -1
C10 C 0.1385(13) 0.4837(11) -0.009(2) 0.098(13) Uani 0.50 1 d P A -1
H16 H 0.1057 0.4909 0.0245 0.147 Uiso 0.50 1 calc PR A -1
H17 H 0.0989 0.5136 -0.0369 0.147 Uiso 0.50 1 calc PR A -1
H18 H 0.2020 0.5158 -0.0079 0.147 Uiso 0.50 1 calc PR A -1

loop_
_atom_site_aniso_label
_atom_site_aniso_U_11
_atom_site_aniso_U_22
_atom_site_aniso_U_33
_atom_site_aniso_U_23
_atom_site_aniso_U_13
_atom_site_aniso_U_12
I1 0.0456(4) 0.0456(4) 0.0158(4) 0.000 0.000 0.000
I2 0.0457(3) 0.0457(3) 0.0188(3) 0.000 0.000 0.000
Ni1 0.0269(4) 0.0269(4) 0.0167(6) 0.000 0.000 0.000
Ni2 0.0283(4) 0.0283(4) 0.0175(6) 0.000 0.000 0.000
Ni3 0.0297(5) 0.0297(5) 0.0238(6) 0.000 0.000 0.000
S1 0.0340(8) 0.0464(9) 0.0271(6) 0.0035(6) -0.0034(5) -0.0071(6)
S2 0.0405(8) 0.0380(8) 0.0263(6) 0.0050(5) -0.0010(5) -0.0076(6)
S3 0.0371(15) 0.0310(14) 0.0287(13) -0.0039(11) 0.0042(10) -0.0104(13)
S4 0.0384(16) 0.0496(19) 0.0258(12) 0.0035(12) -0.0059(12) -0.0094(15)
C1 0.037(3) 0.037(3) 0.030(3) -0.003(2) 0.002(2) -0.004(2)
C2 0.045(3) 0.040(3) 0.035(3) -0.002(2) -0.001(2) -0.009(3)
C3 0.042(4) 0.050(4) 0.087(5) 0.004(4) -0.002(3) -0.004(3)
C4 0.045(4) 0.067(5) 0.108(6) 0.000(5) 0.004(4) -0.013(4)
C5 0.054(6) 0.123(9) 0.195(12) 0.026(8) -0.007(6) -0.016(6)
C6 0.034(4) 0.039(5) 0.035(4) 0.000 0.000 -0.002(4)
C8 0.064(9) 0.048(8) 0.046(7) 0.006(5) -0.005(6) -0.024(7)
C9 0.080(11) 0.057(9) 0.085(12) 0.004(7) -0.013(8) -0.004(9)
C10 0.121(16) 0.078(10) 0.10(4) 0.021(15) 0.031(18) -0.001(10)

loop_
_atom_type_symbol
_atom_type_description
_atom_type_scat_dispersion_real
_atom_type_scat_dispersion_imag
_atom_type_scat_source
C C 0.0033 0.0016 'International Tables Vol C Tables 4.2.6.8 and 6.1.1.4'
H H 0.0000 0.0000 'International Tables Vol C Tables 4.2.6.8 and 6.1.1.4'
I I -0.4742 1.8119 'International Tables Vol C Tables 4.2.6.8 and 6.1.1.4'
Ni Ni 0.3393 1.1124 'International Tables Vol C Tables 4.2.6.8 and 6.1.1.4'
S S 0.1246 0.1234 'International Tables Vol C Tables 4.2.6.8 and 6.1.1.4'

loop_
_geom_angle_atom_site_label_1
_geom_angle_atom_site_label_2
_geom_angle_atom_site_label_3
_geom_angle
_geom_angle_site_symmetry_1
_geom_angle_site_symmetry_3
_geom_angle_publ_flag
Ni1 I1 Ni1 180.0 9_556 . ?
Ni3 I2 Ni2 180.0 . . ?
S1 Ni1 S1 174.01(8) . 2 ?
S1 Ni1 S1 89.843(5) . 8 ?
S1 Ni1 S1 89.843(4) 2 8 ?
S1 Ni1 S1 89.844(4) . 7 ?
S1 Ni1 S1 89.843(5) 2 7 ?
S1 Ni1 S1 174.01(8) 8 7 ?
S1 Ni1 Ni2 93.00(4) . . ?
S1 Ni1 Ni2 93.00(4) 2 . ?
S1 Ni1 Ni2 93.00(4) 8 . ?
S1 Ni1 Ni2 93.00(4) 7 . ?
S1 Ni1 I1 87.00(4) . . ?
S1 Ni1 I1 87.00(4) 2 . ?
S1 Ni1 I1 87.00(4) 8 . ?
S1 Ni1 I1 87.00(4) 7 . ?
Ni2 Ni1 I1 180.0 . . ?
S2 Ni2 S2 89.869(4) 2 8 ?
S2 Ni2 S2 89.869(4) 2 7 ?
S2 Ni2 S2 174.53(9) 8 7 ?
S2 Ni2 S2 174.53(9) 2 . ?
S2 Ni2 S2 89.870(4) 8 . ?
S2 Ni2 S2 89.869(4) 7 . ?
S2 Ni2 Ni1 92.74(4) 2 . ?
S2 Ni2 Ni1 92.74(4) 8 . ?
S2 Ni2 Ni1 92.74(4) 7 . ?
S2 Ni2 Ni1 92.74(4) . . ?
S2 Ni2 I2 87.26(4) 2 . ?
S2 Ni2 I2 87.26(4) 8 . ?
S2 Ni2 I2 87.26(4) 7 . ?
S2 Ni2 I2 87.26(4) . . ?
Ni1 Ni2 I2 180.0 . . ?
S4 Ni3 S4 178.09(14) . 2 ?
S4 Ni3 S4 89.983(2) . 8 ?
S4 Ni3 S4 89.984(2) 2 8 ?
S4 Ni3 S4 89.985(2) . 7 ?
S4 Ni3 S4 89.984(2) 2 7 ?
S4 Ni3 S4 178.09(14) 8 7 ?
S4 Ni3 S3 27.74(10) . . ?
S4 Ni3 S3 151.91(10) 2 . ?
S4 Ni3 S3 62.51(10) 8 . ?
S4 Ni3 S3 117.31(10) 7 . ?
S4 Ni3 S3 151.91(10) . 2 ?
S4 Ni3 S3 27.74(10) 2 2 ?
S4 Ni3 S3 117.31(10) 8 2 ?
S4 Ni3 S3 62.51(10) 7 2 ?
S3 Ni3 S3 170.29(14) . 2 ?
S4 Ni3 S3 62.51(10) . 7 ?
S4 Ni3 S3 117.31(10) 2 7 ?
S4 Ni3 S3 151.91(10) 8 7 ?
S4 Ni3 S3 27.74(10) 7 7 ?
S3 Ni3 S3 89.590(12) . 7 ?
S3 Ni3 S3 89.590(12) 2 7 ?
S4 Ni3 S3 117.30(10) . 8 ?
S4 Ni3 S3 62.51(10) 2 8 ?
S4 Ni3 S3 27.74(10) 8 8 ?
S4 Ni3 S3 151.91(10) 7 8 ?
S3 Ni3 S3 89.589(12) . 8 ?
S3 Ni3 S3 89.590(12) 2 8 ?
S3 Ni3 S3 170.29(14) 7 8 ?
S4 Ni3 Ni3 90.95(7) . 9 ?
S4 Ni3 Ni3 90.95(7) 2 9 ?
S4 Ni3 Ni3 90.95(7) 8 9 ?
S4 Ni3 Ni3 90.95(7) 7 9 ?
S3 Ni3 Ni3 94.86(7) . 9 ?
S3 Ni3 Ni3 94.85(7) 2 9 ?
S3 Ni3 Ni3 94.85(7) 7 9 ?
S3 Ni3 Ni3 94.85(7) 8 9 ?
S4 Ni3 I2 89.05(7) . . ?
S4 Ni3 I2 89.05(7) 2 . ?
S4 Ni3 I2 89.05(7) 8 . ?
S4 Ni3 I2 89.05(7) 7 . ?
S3 Ni3 I2 85.14(7) . . ?
S3 Ni3 I2 85.15(7) 2 . ?
S3 Ni3 I2 85.15(7) 7 . ?
S3 Ni3 I2 85.15(7) 8 . ?
Ni3 Ni3 I2 180.0 9 . ?
C1 S1 Ni1 108.6(2) . . ?
C1 S2 Ni2 108.6(2) . . ?
C6 S3 Ni3 106.0(3) . . ?
C6 S4 Ni3 112.5(3) . . ?
C2 C1 S2 117.3(4) . . ?
C2 C1 S1 117.4(4) . . ?
S2 C1 S1 125.3(3) . . ?
C3 C2 C1 112.8(5) . . ?
C3 C2 H1 109.0 . . ?
C1 C2 H1 109.0 . . ?
C3 C2 H2 109.0 . . ?
C1 C2 H2 109.0 . . ?
H1 C2 H2 107.8 . . ?
C2 C3 C4 114.7(6) . . ?
C2 C3 H3 108.6 . . ?
C4 C3 H3 108.6 . . ?
C2 C3 H4 108.6 . . ?
C4 C3 H4 108.6 . . ?
H3 C3 H4 107.6 . . ?
C5 C4 C3 118.1(8) . . ?
C5 C4 H5 107.8 . . ?
C3 C4 H5 107.8 . . ?
C5 C4 H6 107.8 . . ?
C3 C4 H6 107.8 . . ?
H5 C4 H6 107.1 . . ?
C4 C5 H7 109.5 . . ?
C4 C5 H8 109.5 . . ?
H7 C5 H8 109.5 . . ?
C4 C5 H9 109.5 . . ?
H7 C5 H9 109.5 . . ?
H8 C5 H9 109.5 . . ?
C7 C6 S4 118.0(3) . . ?
C7 C6 S4 118.0(3) . 10 ?
S4 C6 S4 109.8(5) . 10 ?
C7 C6 S3 116.8(3) . 10 ?
S4 C6 S3 125.1(5) . 10 ?
C7 C6 S3 116.8(3) . . ?
S4 C6 S3 125.1(5) 10 . ?
S3 C6 S3 114.2(5) 10 . ?
C6 C7 C8 115.1(8) . . ?
C6 C7 H10 108.5 . . ?
C8 C7 H10 108.5 . . ?
C6 C7 H11 108.5 . . ?
C8 C7 H11 108.5 . . ?
H10 C7 H11 107.5 . . ?
C7 C8 C9 113.0(8) . . ?
C7 C8 H12 109.0 . . ?
C9 C8 H12 109.0 . . ?
C7 C8 H13 109.0 . . ?
C9 C8 H13 109.0 . . ?
H12 C8 H13 107.8 . . ?
C10 C9 C8 114(2) . . ?
C10 C9 H14 108.7 . . ?
C8 C9 H14 108.7 . . ?
C10 C9 H15 108.7 . . ?
C8 C9 H15 108.7 . . ?
H14 C9 H15 107.6 . . ?

loop_
_geom_bond_atom_site_label_1
_geom_bond_atom_site_label_2
_geom_bond_distance
_geom_bond_site_symmetry_2
_geom_bond_publ_flag
I1 Ni1 2.8681(11) 9_556 ?
I1 Ni1 2.8681(11) . ?
I2 Ni3 2.9105(14) . ?
I2 Ni2 2.9115(13) . ?
Ni1 S1 2.2309(14) . ?
Ni1 S1 2.2310(14) 2 ?
Ni1 S1 2.2310(14) 8 ?
Ni1 S1 2.2310(14) 7 ?
Ni1 Ni2 2.5349(17) . ?
Ni2 S2 2.2316(14) 2 ?
Ni2 S2 2.2315(14) 8 ?
Ni2 S2 2.2315(14) 7 ?
Ni2 S2 2.2316(14) . ?
Ni3 S4 2.222(3) . ?
Ni3 S4 2.222(3) 2 ?
Ni3 S4 2.222(3) 8 ?
Ni3 S4 2.222(3) 7 ?
Ni3 S3 2.244(3) . ?
Ni3 S3 2.244(3) 2 ?
Ni3 S3 2.244(3) 7 ?
Ni3 S3 2.244(3) 8 ?
Ni3 Ni3 2.550(2) 9 ?
S1 C1 1.677(5) . ?
S2 C1 1.675(5) . ?
S3 C6 1.744(5) . ?
S4 C6 1.603(5) . ?
C1 C2 1.506(8) . ?
C2 C3 1.500(9) . ?
C2 H1 0.9700 . ?
C2 H2 0.9700 . ?
C3 C4 1.521(9) . ?
C3 H3 0.9700 . ?
C3 H4 0.9700 . ?
C4 C5 1.427(12) . ?
C4 H5 0.9700 . ?
C4 H6 0.9700 . ?
C5 H7 0.9600 . ?
C5 H8 0.9600 . ?
C5 H9 0.9600 . ?
C6 C7 1.498(11) . ?
C6 S4 1.603(5) 10 ?
C6 S3 1.744(5) 10 ?
C7 C8 1.510(14) . ?
C7 H10 0.9700 . ?
C7 H11 0.9700 . ?
C8 C9 1.531(16) . ?
C8 H12 0.9700 . ?
C8 H13 0.9700 . ?
C9 C10 1.49(2) . ?
C9 H14 0.9700 . ?
C9 H15 0.9700 . ?
C10 H16 0.9600 . ?
C10 H17 0.9600 . ?
C10 H18 0.9600 . ?

loop_
_geom_torsion_atom_site_label_1
_geom_torsion_atom_site_label_2
_geom_torsion_atom_site_label_3
_geom_torsion_atom_site_label_4
_geom_torsion
_geom_torsion_site_symmetry_1
_geom_torsion_site_symmetry_2
_geom_torsion_site_symmetry_3
_geom_torsion_site_symmetry_4
_geom_torsion_publ_flag
S1 Ni1 Ni2 S2 150.84(6) . . . 2 ?
S1 Ni1 Ni2 S2 -29.16(6) 2 . . 2 ?
S1 Ni1 Ni2 S2 -119.16(6) 8 . . 2 ?
S1 Ni1 Ni2 S2 60.84(6) 7 . . 2 ?
S1 Ni1 Ni2 S2 -119.16(6) . . . 8 ?
S1 Ni1 Ni2 S2 60.84(6) 2 . . 8 ?
S1 Ni1 Ni2 S2 -29.16(6) 8 . . 8 ?
S1 Ni1 Ni2 S2 150.84(6) 7 . . 8 ?
S1 Ni1 Ni2 S2 60.84(6) . . . 7 ?
S1 Ni1 Ni2 S2 -119.16(6) 2 . . 7 ?
S1 Ni1 Ni2 S2 150.84(6) 8 . . 7 ?
S1 Ni1 Ni2 S2 -29.16(6) 7 . . 7 ?
S1 Ni1 Ni2 S2 -29.16(6) . . . . ?
S1 Ni1 Ni2 S2 150.84(6) 2 . . . ?
S1 Ni1 Ni2 S2 60.84(6) 8 . . . ?
S1 Ni1 Ni2 S2 -119.16(6) 7 . . . ?
S1 Ni1 S1 C1 -65.8(2) 8 . . . ?
S1 Ni1 S1 C1 120.2(2) 7 . . . ?
Ni2 Ni1 S1 C1 27.2(2) . . . . ?
I1 Ni1 S1 C1 -152.8(2) . . . . ?
S2 Ni2 S2 C1 120.8(2) 8 . . . ?
S2 Ni2 S2 C1 -64.7(2) 7 . . . ?
Ni1 Ni2 S2 C1 28.0(2) . . . . ?
I2 Ni2 S2 C1 -152.0(2) . . . . ?
S4 Ni3 S3 C6 57.1(3) . . . . ?
S4 Ni3 S3 C6 -126.9(3) 2 . . . ?
S4 Ni3 S3 C6 -114.2(3) 8 . . . ?
S4 Ni3 S3 C6 67.9(3) 7 . . . ?
S3 Ni3 S3 C6 69.1(3) 7 . . . ?
S3 Ni3 S3 C6 -120.5(3) 8 . . . ?
Ni3 Ni3 S3 C6 -25.7(3) 9 . . . ?
I2 Ni3 S3 C6 154.3(3) . . . . ?
S4 Ni3 S4 C6 -64.1(4) 8 . . . ?
S4 Ni3 S4 C6 117.8(3) 7 . . . ?
S3 Ni3 S4 C6 -71.8(4) . . . . ?
S3 Ni3 S4 C6 129.0(4) 2 . . . ?
S3 Ni3 S4 C6 121.8(3) 7 . . . ?
S3 Ni3 S4 C6 -69.1(3) 8 . . . ?
Ni3 Ni3 S4 C6 26.8(3) 9 . . . ?
I2 Ni3 S4 C6 -153.2(3) . . . . ?
Ni2 S2 C1 C2 164.6(4) . . . . ?
Ni2 S2 C1 S1 -14.0(4) . . . . ?
Ni1 S1 C1 C2 169.3(4) . . . . ?
Ni1 S1 C1 S2 -12.1(4) . . . . ?
S2 C1 C2 C3 -112.0(5) . . . . ?
S1 C1 C2 C3 66.7(6) . . . . ?
C1 C2 C3 C4 175.0(6) . . . . ?
C2 C3 C4 C5 177.1(8) . . . . ?
Ni3 S4 C6 C7 169.2(5) . . . . ?
Ni3 S4 C6 S4 -51.6(6) . . . 10 ?
Ni3 S4 C6 S3 -13.3(7) . . . 10 ?
Ni3 S4 C6 S3 70.9(3) . . . . ?
Ni3 S3 C6 C7 -165.8(5) . . . . ?
Ni3 S3 C6 S4 -64.1(3) . . . . ?
Ni3 S3 C6 S4 11.7(6) . . . 10 ?
Ni3 S3 C6 S3 52.7(5) . . . 10 ?
S4 C6 C7 C8 -92.9(8) . . . . ?
S4 C6 C7 C8 131.4(6) 10 . . . ?
S3 C6 C7 C8 89.5(6) 10 . . . ?
S3 C6 C7 C8 -51.0(7) . . . . ?
C6 C7 C8 C9 -68.4(10) . . . . ?
C7 C8 C9 C10 -170.8(18) . . . . ?
